data_1519807
loop_
_publ_author_name
'Kilic, A.'
'Besli, S.'
'Coles, Simon J.'
'Hursthouse, Michael B.'

_publ_section_title
;
 C9H18Cl4N3O2P3
;
_journal_name_full 'Crystal Structure Report Archive'
_journal_page_first 318
_journal_year 2007
_chemical_formula_sum 'C9 H18 Cl4 N3 O2 P3'
_chemical_formula_weight 434.97
_space_group_IT_number 2
_symmetry_cell_setting triclinic
_symmetry_space_group_name_Hall '-P 1'
_symmetry_space_group_name_H-M 'P -1'
_atom_sites_solution_hydrogens geom
_atom_sites_solution_primary direct
_atom_sites_solution_secondary difmap
_cell_angle_alpha 83.3440(10)
_cell_angle_beta 84.0130(10)
_cell_angle_gamma 72.5300(10)
_cell_formula_units_Z 2
_cell_length_a 8.20120(10)
_cell_length_b 9.06650(10)
_cell_length_c 12.81310(10)
_cell_measurement_reflns_used 28609
_cell_measurement_temperature 120(2)
_cell_measurement_theta_max 27.48
_cell_measurement_theta_min 2.91
_cell_volume 900.230(17)
_computing_cell_refinement 'DENZO, COLLECT'
_computing_data_reduction 'DENZO, COLLECT'
_computing_molecular_graphics 'PLATON (Spek, 2003)'
_computing_structure_refinement 'SHELXL-97 (Sheldrick, 1997)'
_computing_structure_solution 'SHELXS-97 (Sheldrick, 1997)'
_diffrn_ambient_temperature 120(2)
_diffrn_detector_area_resol_mean 9.091
_diffrn_measured_fraction_theta_full 0.997
_diffrn_measured_fraction_theta_max 0.997
_diffrn_measurement_device_type 'Bruker-Nonius KappaCCD Area Detector'
_diffrn_measurement_method '\f and \w scans'
_diffrn_radiation_monochromator graphite
_diffrn_radiation_source 'Bruker-Nonius FR591 rotating anode'
_diffrn_radiation_type MoK\a
_diffrn_radiation_wavelength 0.71073
_diffrn_reflns_av_R_equivalents 0.0350
_diffrn_reflns_av_sigmaI/netI 0.0229
_diffrn_reflns_limit_h_max 10
_diffrn_reflns_limit_h_min -10
_diffrn_reflns_limit_k_max 11
_diffrn_reflns_limit_k_min -11
_diffrn_reflns_limit_l_max 16
_diffrn_reflns_limit_l_min -16
_diffrn_reflns_number 37334
_diffrn_reflns_theta_full 27.50
_diffrn_reflns_theta_max 27.50
_diffrn_reflns_theta_min 2.96
_exptl_absorpt_coefficient_mu 0.929
_exptl_absorpt_correction_T_max 0.9550
_exptl_absorpt_correction_T_min 0.8506
_exptl_absorpt_correction_type multi-scan
_exptl_absorpt_process_details 'SADABS V2.10 (Sheldrick, G.M., 2003)'
_exptl_crystal_colour colourless
_exptl_crystal_density_diffrn 1.605
_exptl_crystal_density_method 'not measured'
_exptl_crystal_description block
_exptl_crystal_F_000 444
_exptl_crystal_size_max 0.18
_exptl_crystal_size_mid 0.10
_exptl_crystal_size_min 0.05
_refine_diff_density_max 0.327
_refine_diff_density_min -0.389
_refine_diff_density_rms 0.058
_refine_ls_extinction_method none
_refine_ls_goodness_of_fit_ref 1.064
_refine_ls_hydrogen_treatment constr
_refine_ls_matrix_type full
_refine_ls_number_parameters 192
_refine_ls_number_reflns 4131
_refine_ls_number_restraints 0
_refine_ls_restrained_S_all 1.064
_refine_ls_R_factor_all 0.0256
_refine_ls_R_factor_gt 0.0235
_refine_ls_shift/su_max 0.007
_refine_ls_shift/su_mean 0.000
_refine_ls_structure_factor_coef Fsqd
_refine_ls_weighting_details 'calc w=1/[\s^2^(Fo^2^)+(0.0279P)^2^+0.4764P] where P=(Fo^2^+2Fc^2^)/3'
_refine_ls_weighting_scheme calc
_refine_ls_wR_factor_gt 0.0614
_refine_ls_wR_factor_ref 0.0630
_reflns_number_gt 3865
_reflns_number_total 4131
_reflns_threshold_expression >2sigma(I)
_cod_data_source_file eCrystal-318.cif
_cod_data_source_block 2007src0655
_cod_depositor_comments
;
Citation :
Kilic, A. and Besli, S and Coles, Simon J. and Hursthouse, Michael B. 
(2007) University of Southampton, Crystal Structure Report Archive. 
(doi:10.5258/ecrystals/318)

More at:
http://ecrystals.chem.soton.ac.uk/318/

The following automatic conversions were performed:

'_symmetry_cell_setting' value 'Triclinic' changed to 'triclinic'
according to the built-in table from CIF Core dictionary named
'cif_core.dic' version 2.4.1 from 2010-06-29.

Automatic conversion script
Id: cif_fix_values 3392 2015-05-12 13:50:21Z andrius 
;
_cod_original_cell_volume 900.230(16)
_cod_original_sg_symbol_H-M P-1
_cod_database_code 1519807

loop_
_symmetry_equiv_pos_as_xyz
'x, y, z'
'-x, -y, -z'

loop_
_atom_site_label
_atom_site_type_symbol
_atom_site_fract_x
_atom_site_fract_y
_atom_site_fract_z
_atom_site_U_iso_or_equiv
_atom_site_adp_type
_atom_site_occupancy
_atom_site_symmetry_multiplicity
_atom_site_calc_flag
_atom_site_refinement_flags
_atom_site_disorder_assembly
_atom_site_disorder_group
C1 C 0.66876(17) -0.04768(16) 0.29936(11) 0.0175(3) Uani 1 1 d . . .
H1A H 0.7950 -0.0765 0.2863 0.021 Uiso 1 1 calc R . .
H1B H 0.6399 -0.0184 0.3726 0.021 Uiso 1 1 calc R . .
C2 C 0.58803(16) 0.09356(15) 0.22311(10) 0.0145(2) Uani 1 1 d . . .
C3 C 0.40312(17) 0.18108(15) 0.25831(11) 0.0165(3) Uani 1 1 d . . .
H3A H 0.3975 0.1989 0.3336 0.020 Uiso 1 1 calc R . .
H3B H 0.3706 0.2838 0.2174 0.020 Uiso 1 1 calc R . .
C4 C 0.59629(17) 0.04670(16) 0.11020(10) 0.0166(3) Uani 1 1 d . . .
H4A H 0.5350 -0.0325 0.1118 0.020 Uiso 1 1 calc R . .
H4B H 0.5347 0.1388 0.0653 0.020 Uiso 1 1 calc R . .
C5 C 0.77719(19) -0.01782(18) 0.05927(12) 0.0236(3) Uani 1 1 d . . .
H5A H 0.8374 0.0616 0.0535 0.035 Uiso 1 1 calc R . .
H5B H 0.7705 -0.0470 -0.0111 0.035 Uiso 1 1 calc R . .
H5C H 0.8397 -0.1094 0.1028 0.035 Uiso 1 1 calc R . .
C6 C 0.69633(18) 0.20544(16) 0.23126(11) 0.0183(3) Uani 1 1 d . . .
H6A H 0.6795 0.2350 0.3045 0.022 Uiso 1 1 calc R . .
H6B H 0.8187 0.1473 0.2186 0.022 Uiso 1 1 calc R . .
C7 C 0.65939(19) 0.35426(16) 0.15699(11) 0.0203(3) Uani 1 1 d . . .
H7A H 0.6486 0.3291 0.0853 0.024 Uiso 1 1 calc R . .
H7B H 0.5488 0.4267 0.1810 0.024 Uiso 1 1 calc R . .
C8 C 0.7996(2) 0.4334(2) 0.15256(17) 0.0377(4) Uani 1 1 d . . .
H8A H 0.9103 0.3599 0.1297 0.045 Uiso 1 1 calc R . .
H8B H 0.8093 0.4590 0.2242 0.045 Uiso 1 1 calc R . .
C9 C 0.7675(3) 0.5809(2) 0.07818(16) 0.0393(4) Uani 1 1 d . . .
H9A H 0.7534 0.5572 0.0075 0.059 Uiso 1 1 calc R . .
H9B H 0.8652 0.6227 0.0754 0.059 Uiso 1 1 calc R . .
H9C H 0.6632 0.6577 0.1037 0.059 Uiso 1 1 calc R . .
N1 N 0.34791(15) -0.07878(13) 0.42078(9) 0.0161(2) Uani 1 1 d . . .
N2 N 0.10819(14) -0.09435(13) 0.29481(9) 0.0176(2) Uani 1 1 d . . .
N3 N 0.39546(14) -0.34075(13) 0.32294(9) 0.0169(2) Uani 1 1 d . . .
O1 O 0.61054(12) -0.18371(11) 0.28873(7) 0.01659(19) Uani 1 1 d . . .
O2 O 0.27836(12) 0.09872(11) 0.24461(7) 0.01601(19) Uani 1 1 d . . .
P1 P 0.47772(4) -0.22930(4) 0.37352(3) 0.01374(8) Uani 1 1 d . . .
P2 P 0.20462(4) 0.00931(4) 0.34174(3) 0.01413(8) Uani 1 1 d . . .
P3 P 0.20943(4) -0.27090(4) 0.28341(3) 0.01443(8) Uani 1 1 d . . .
Cl1 Cl 0.61621(5) -0.35616(4) 0.48882(3) 0.02184(9) Uani 1 1 d . . .
Cl2 Cl 0.03233(4) 0.17297(4) 0.41902(3) 0.02188(9) Uani 1 1 d . . .
Cl3 Cl 0.21956(5) -0.31340(5) 0.13243(3) 0.02788(10) Uani 1 1 d . . .
Cl4 Cl 0.06134(5) -0.40195(4) 0.35040(3) 0.02597(9) Uani 1 1 d . . .

loop_
_atom_site_aniso_label
_atom_site_aniso_U_11
_atom_site_aniso_U_22
_atom_site_aniso_U_33
_atom_site_aniso_U_23
_atom_site_aniso_U_13
_atom_site_aniso_U_12
C1 0.0140(6) 0.0181(6) 0.0218(7) 0.0034(5) -0.0041(5) -0.0081(5)
C2 0.0120(6) 0.0156(6) 0.0164(6) -0.0001(5) -0.0010(5) -0.0054(5)
C3 0.0142(6) 0.0163(6) 0.0207(6) -0.0017(5) -0.0007(5) -0.0068(5)
C4 0.0164(6) 0.0170(6) 0.0164(6) -0.0004(5) -0.0008(5) -0.0054(5)
C5 0.0207(7) 0.0222(7) 0.0267(7) -0.0051(6) 0.0051(6) -0.0057(6)
C6 0.0166(6) 0.0197(7) 0.0211(7) -0.0006(5) -0.0023(5) -0.0094(5)
C7 0.0233(7) 0.0172(6) 0.0220(7) -0.0027(5) 0.0007(5) -0.0086(5)
C8 0.0298(9) 0.0265(8) 0.0609(12) 0.0036(8) -0.0015(8) -0.0178(7)
C9 0.0524(11) 0.0246(8) 0.0462(11) -0.0057(7) 0.0108(9) -0.0227(8)
N1 0.0159(5) 0.0181(6) 0.0150(5) -0.0027(4) -0.0012(4) -0.0055(4)
N2 0.0120(5) 0.0165(6) 0.0245(6) -0.0038(4) -0.0022(4) -0.0035(4)
N3 0.0137(5) 0.0158(5) 0.0213(6) -0.0024(4) -0.0043(4) -0.0032(4)
O1 0.0151(4) 0.0148(4) 0.0189(5) 0.0013(4) 0.0001(4) -0.0044(4)
O2 0.0121(4) 0.0204(5) 0.0166(4) -0.0010(4) -0.0006(3) -0.0068(4)
P1 0.01288(16) 0.01522(16) 0.01347(16) 0.00085(12) -0.00273(12) -0.00481(12)
P2 0.01145(16) 0.01513(16) 0.01600(16) -0.00271(12) 0.00081(12) -0.00428(12)
P3 0.01277(16) 0.01545(17) 0.01565(16) -0.00216(12) -0.00211(12) -0.00436(13)
Cl1 0.02491(18) 0.02214(17) 0.01933(16) 0.00528(13) -0.01042(13) -0.00784(14)
Cl2 0.01911(17) 0.01971(17) 0.02525(18) -0.00739(13) 0.00590(13) -0.00383(13)
Cl3 0.02854(19) 0.0328(2) 0.01802(17) -0.00802(14) -0.00714(14) 0.00149(15)
Cl4 0.02085(17) 0.02250(18) 0.0375(2) 0.00101(15) -0.00175(15) -0.01228(14)

loop_
_atom_type_symbol
_atom_type_description
_atom_type_scat_dispersion_real
_atom_type_scat_dispersion_imag
_atom_type_scat_source
C C 0.0033 0.0016 'International Tables Vol C Tables 4.2.6.8 and 6.1.1.4'
H H 0.0000 0.0000 'International Tables Vol C Tables 4.2.6.8 and 6.1.1.4'
N N 0.0061 0.0033 'International Tables Vol C Tables 4.2.6.8 and 6.1.1.4'
O O 0.0106 0.0060 'International Tables Vol C Tables 4.2.6.8 and 6.1.1.4'
P P 0.1023 0.0942 'International Tables Vol C Tables 4.2.6.8 and 6.1.1.4'
Cl Cl 0.1484 0.1585 'International Tables Vol C Tables 4.2.6.8 and 6.1.1.4'

loop_
_geom_angle_atom_site_label_1
_geom_angle_atom_site_label_2
_geom_angle_atom_site_label_3
_geom_angle
_geom_angle_site_symmetry_1
_geom_angle_site_symmetry_3
O1 C1 C2 113.12(10) . .
C3 C2 C1 113.46(11) . .
C3 C2 C4 109.91(11) . .
C1 C2 C4 111.26(11) . .
C3 C2 C6 106.02(11) . .
C1 C2 C6 103.34(10) . .
C4 C2 C6 112.63(11) . .
O2 C3 C2 113.55(10) . .
C5 C4 C2 114.92(11) . .
C7 C6 C2 117.08(11) . .
C8 C7 C6 112.08(13) . .
C7 C8 C9 113.30(15) . .
P2 N1 P1 111.32(7) . .
P3 N2 P2 117.57(7) . .
P3 N3 P1 118.51(7) . .
C1 O1 P1 120.04(8) . .
C3 O2 P2 120.59(8) . .
O1 P1 N1 110.90(6) . .
O1 P1 N3 107.76(6) . .
N1 P1 N3 116.85(6) . .
O1 P1 Cl1 105.30(4) . .
N1 P1 Cl1 108.16(4) . .
N3 P1 Cl1 107.21(4) . .
O1 P1 P2 100.58(4) . .
N1 P1 P2 34.32(4) . .
N3 P1 P2 91.42(4) . .
Cl1 P1 P2 141.24(2) . .
O2 P2 N1 111.87(6) . .
O2 P2 N2 106.45(6) . .
N1 P2 N2 116.66(6) . .
O2 P2 Cl2 105.42(4) . .
N1 P2 Cl2 106.95(4) . .
N2 P2 Cl2 108.92(4) . .
O2 P2 P1 99.28(4) . .
N1 P2 P1 34.36(4) . .
N2 P2 P1 92.31(4) . .
Cl2 P2 P1 140.74(2) . .
N3 P3 N2 120.10(6) . .
N3 P3 Cl3 108.14(5) . .
N2 P3 Cl3 108.93(5) . .
N3 P3 Cl4 109.14(5) . .
N2 P3 Cl4 108.51(5) . .
Cl3 P3 Cl4 100.18(2) . .

loop_
_geom_bond_atom_site_label_1
_geom_bond_atom_site_label_2
_geom_bond_distance
_geom_bond_site_symmetry_2
C1 O1 1.4743(16) .
C1 C2 1.5391(18) .
C2 C3 1.5331(18) .
C2 C4 1.5438(18) .
C2 C6 1.5535(18) .
C3 O2 1.4703(15) .
C4 C5 1.5279(19) .
C6 C7 1.5282(19) .
C7 C8 1.520(2) .
C8 C9 1.520(2) .
N1 P2 1.5942(12) .
N1 P1 1.5960(12) .
N2 P3 1.5824(12) .
N2 P2 1.5958(12) .
N3 P3 1.5785(11) .
N3 P1 1.5965(12) .
O1 P1 1.5676(10) .
O2 P2 1.5733(10) .
P1 Cl1 1.9918(5) .
P1 P2 2.6342(5) .
P2 Cl2 1.9922(5) .
P3 Cl3 2.0045(5) .
P3 Cl4 2.0089(5) .
